data_7706505
loop_
_publ_author_name
'Haider, Ali'
'Bassil, Bassem S.'
'Lin, Zhengguo'
'Ma, Xiang'
'Haferl, Peter J.'
'Bindra, Jasleen K.'
'Kinyon, Jared'
'Zhang, Guangjin'
'Keita, Bineta'
'Dalal, Naresh S.'
'Kortz, Ulrich'

_publ_section_title
;
 Synthesis, structure, electrochemistry and magnetism of cobalt-, nickel-
 and zinc-containing
 [M<sub>4</sub>(OH)<sub>3</sub>(H<sub>2</sub>O)<sub>2</sub>(\a-SiW<sub>10</sub>O<sub>36.5</sub>)<sub>2</sub>]<sup>13-</sup>
 (M = Co<sup>2+</sup>, Ni<sup>2+</sup>, and Zn<sup>2+</sup>).
;
_journal_issue 11
_journal_name_full 'Dalton transactions (Cambridge, England : 2003)'
_journal_page_first 3923
_journal_page_last 3930
_journal_paper_doi 10.1039/d0dt03392h
_journal_volume 50
_journal_year 2021
_chemical_formula_sum 'Co4 Cs10 H28 Na3 O99 Si2 W20'
_chemical_formula_weight 6979.19
_space_group_crystal_system monoclinic
_space_group_IT_number 14
_space_group_name_Hall '-P 2yn'
_space_group_name_H-M_alt 'P 1 21/n 1'
_audit_creation_method SHELXL-2014/6
_audit_update_record
;
2021-01-20 deposited with the CCDC.	2021-01-26 downloaded from the CCDC.
;
_cell_angle_alpha 90
_cell_angle_beta 100.616(3)
_cell_angle_gamma 90
_cell_formula_units_Z 2
_cell_length_a 13.1052(7)
_cell_length_b 15.7954(8)
_cell_length_c 23.8328(14)
_cell_measurement_reflns_used 9997
_cell_measurement_temperature 100(2)
_cell_measurement_theta_max 28.21
_cell_measurement_theta_min 3.23
_cell_volume 4849.0(5)
_computing_cell_refinement 'Bruker SAINT'
_computing_data_collection 'Bruker APEX2'
_computing_data_reduction 'Bruker SAINT'
_computing_molecular_graphics 'Bruker SHELXTL'
_computing_publication_material 'Bruker SHELXTL'
_computing_structure_refinement 'SHELXL-2014/6 (Sheldrick, 2014)'
_computing_structure_solution 'SHELXS-97 (Sheldrick, 2008)'
_diffrn_ambient_temperature 100(2)
_diffrn_measured_fraction_theta_full 0.997
_diffrn_measured_fraction_theta_max 0.998
_diffrn_measurement_device_type 'Bruker APEX-II CCD'
_diffrn_measurement_method '\f and \w scans'
_diffrn_radiation_type MoK\a
_diffrn_radiation_wavelength 0.71073
_diffrn_reflns_av_R_equivalents 0.0854
_diffrn_reflns_av_unetI/netI 0.0470
_diffrn_reflns_Laue_measured_fraction_full 0.997
_diffrn_reflns_Laue_measured_fraction_max 0.998
_diffrn_reflns_limit_h_max 16
_diffrn_reflns_limit_h_min -16
_diffrn_reflns_limit_k_max 15
_diffrn_reflns_limit_k_min -20
_diffrn_reflns_limit_l_max 30
_diffrn_reflns_limit_l_min -30
_diffrn_reflns_number 100865
_diffrn_reflns_point_group_measured_fraction_full 0.997
_diffrn_reflns_point_group_measured_fraction_max 0.998
_diffrn_reflns_theta_full 25.242
_diffrn_reflns_theta_max 27.103
_diffrn_reflns_theta_min 3.416
_exptl_absorpt_coefficient_mu 28.131
_exptl_absorpt_correction_T_max 0.0962
_exptl_absorpt_correction_T_min 0.0362
_exptl_absorpt_correction_type multi-scan
_exptl_absorpt_process_details SADABS
_exptl_crystal_colour purple
_exptl_crystal_density_diffrn 4.780
_exptl_crystal_description block
_exptl_crystal_F_000 6038
_exptl_crystal_size_max 0.100
_exptl_crystal_size_mid 0.100
_exptl_crystal_size_min 0.100
_exptl_transmission_factor_max 0.0962
_exptl_transmission_factor_min 0.0362
_refine_diff_density_max 3.503
_refine_diff_density_min -3.588
_refine_diff_density_rms 0.490
_refine_ls_extinction_method none
_refine_ls_goodness_of_fit_ref 1.003
_refine_ls_hydrogen_treatment undef
_refine_ls_matrix_type full
_refine_ls_number_parameters 384
_refine_ls_number_reflns 10686
_refine_ls_number_restraints 0
_refine_ls_restrained_S_all 1.003
_refine_ls_R_factor_all 0.0611
_refine_ls_R_factor_gt 0.0433
_refine_ls_shift/su_max 0.001
_refine_ls_shift/su_mean 0.000
_refine_ls_structure_factor_coef Fsqd
_refine_ls_weighting_details 'w=1/[\s^2^(Fo^2^)+(0.0686P)^2^+110.0000P] where P=(Fo^2^+2Fc^2^)/3'
_refine_ls_weighting_scheme calc
_refine_ls_wR_factor_gt 0.1106
_refine_ls_wR_factor_ref 0.1213
_reflns_Friedel_coverage 0.000
_reflns_number_gt 8491
_reflns_number_total 10686
_reflns_threshold_expression 'I > 2\s(I)'
_cod_data_source_file d0dt03392h2.cif
_cod_data_source_block lzg
_cod_depositor_comments 'Adding full bibliography for 7706505--7706507.cif.'
_cod_original_sg_symbol_H-M 'P 21/n'
_cod_original_formula_sum 'Co4 H28 Cs10 Na3 O99 Si2 W20'
_cod_database_code 7706505
_shelx_space_group_comment
; 
The symmetry employed for this shelxl refinement is uniquely defined 
by the following loop, which should always be used as a source of 
symmetry information in preference to the above space-group names. 
They are only intended as comments. 
;
_shelx_estimated_absorpt_t_min 0.0362
_shelx_estimated_absorpt_t_max 0.0962
_shelxl_version_number 2014/6

loop_
_space_group_symop_operation_xyz
'x, y, z'
'-x+1/2, y+1/2, -z+1/2'
'-x, -y, -z'
'x-1/2, -y-1/2, z-1/2'

loop_
_atom_site_label
_atom_site_type_symbol
_atom_site_fract_x
_atom_site_fract_y
_atom_site_fract_z
_atom_site_U_iso_or_equiv
_atom_site_adp_type
_atom_site_occupancy
_atom_site_site_symmetry_order
_atom_site_calc_flag
_atom_site_refinement_flags_posn
_atom_site_refinement_flags_adp
_atom_site_refinement_flags_occupancy
_atom_site_disorder_assembly
_atom_site_disorder_group
Si1 Si 0.4627(3) 0.6659(2) 0.14499(16) 0.0132(7) Uani 1 1 d . . . . .
W1 W 0.50896(4) 0.58605(4) 0.28471(2) 0.01567(13) Uani 1 1 d . . . . .
W2 W 0.28098(4) 0.68424(4) 0.23753(2) 0.01442(12) Uani 1 1 d . . . . .
W3 W 0.50308(4) 0.79672(4) 0.26656(2) 0.01400(12) Uani 1 1 d . . . . .
W4 W 0.23590(4) 0.53987(4) 0.11072(2) 0.01451(12) Uani 1 1 d . . . . .
W5 W 0.46142(4) 0.44334(4) 0.15742(3) 0.01581(13) Uani 1 1 d . . . . .
W6 W 0.70720(4) 0.57283(4) 0.19118(2) 0.01541(13) Uani 1 1 d . . . . .
W7 W 0.70088(4) 0.78305(4) 0.17202(2) 0.01461(12) Uani 1 1 d . . . . .
W8 W 0.22812(4) 0.77372(4) 0.09079(2) 0.01549(13) Uani 1 1 d . . . . .
W9 W 0.44542(4) 0.88835(4) 0.12065(2) 0.01478(12) Uani 1 1 d . . . . .
W10 W 0.41073(4) 0.75159(4) 0.00481(3) 0.01779(13) Uani 1 1 d . . . . .
Co1 Co 0.41576(14) 0.52943(12) 0.03219(8) 0.0155(4) Uani 1 1 d . . . . .
Co2 Co 0.65174(13) 0.65502(11) 0.06324(8) 0.0122(4) Uani 1 1 d . . . . .
O12 O 0.3645(7) 0.6137(6) 0.2918(4) 0.016(2) Uiso 1 1 d . . . . .
O13 O 0.5374(7) 0.7005(6) 0.3162(4) 0.0143(19) Uiso 1 1 d . . . . .
O15 O 0.4606(7) 0.5020(6) 0.2335(4) 0.019(2) Uiso 1 1 d . . . . .
O16 O 0.6318(7) 0.5917(6) 0.2566(4) 0.017(2) Uiso 1 1 d . . . . .
O23 O 0.3578(7) 0.7798(6) 0.2742(4) 0.017(2) Uiso 1 1 d . . . . .
O24 O 0.2492(7) 0.5936(6) 0.1876(4) 0.015(2) Uiso 1 1 d . . . . .
O28 O 0.2439(7) 0.7549(6) 0.1716(4) 0.016(2) Uiso 1 1 d . . . . .
O37 O 0.6240(7) 0.7850(6) 0.2383(4) 0.016(2) Uiso 1 1 d . . . . .
O39 O 0.4481(7) 0.8603(6) 0.1998(4) 0.0143(19) Uiso 1 1 d . . . . .
O48 O 0.2094(7) 0.6545(6) 0.0843(4) 0.018(2) Uiso 1 1 d . . . . .
O67 O 0.7671(7) 0.6834(6) 0.2113(4) 0.018(2) Uiso 1 1 d . . . . .
O79 O 0.5873(7) 0.8521(6) 0.1366(4) 0.0147(19) Uiso 1 1 d . . . . .
O89 O 0.2975(7) 0.8815(6) 0.1104(4) 0.017(2) Uiso 1 1 d . . . . .
O810 O 0.2626(7) 0.7818(6) 0.0186(4) 0.019(2) Uiso 1 1 d . . . . .
O910 O 0.4377(7) 0.8715(6) 0.0434(4) 0.0155(19) Uiso 1 1 d . . . . .
O1C1 O 0.2631(7) 0.5057(6) 0.0419(4) 0.016(2) Uiso 1 1 d . . . . .
O1C2 O 0.5479(7) 0.7365(6) 0.0214(4) 0.017(2) Uiso 1 1 d . . . . .
O2C1 O 0.4554(7) 0.4223(6) 0.0842(4) 0.017(2) Uiso 1 1 d . . . . .
O2C2 O 0.7391(7) 0.7544(6) 0.1061(4) 0.020(2) Uiso 1 1 d . . . . .
O3C1 O 0.3719(7) 0.6435(6) -0.0056(4) 0.018(2) Uiso 1 1 d . . . . .
O3C2 O 0.7463(7) 0.5744(6) 0.1223(4) 0.018(2) Uiso 1 1 d . . . . .
O4C1 O 0.5991(7) 0.4913(6) 0.1678(4) 0.017(2) Uiso 1 1 d . . . . .
O4C2 O 0.5760(7) 0.5446(6) 0.0384(4) 0.017(2) Uiso 1 1 d . . . . .
O5C2 O 0.7411(8) 0.6556(7) -0.0021(5) 0.025(2) Uiso 1 1 d . . . . .
O6C1 O 0.3113(7) 0.4455(6) 0.1503(4) 0.017(2) Uiso 1 1 d . . . . .
O1SI O 0.5867(7) 0.6677(6) 0.1446(4) 0.0138(19) Uiso 1 1 d . . . . .
O2SI O 0.4050(7) 0.7422(6) 0.1045(4) 0.016(2) Uiso 1 1 d . . . . .
O3SI O 0.4106(7) 0.5770(6) 0.1215(4) 0.015(2) Uiso 1 1 d . . . . .
O4SI O 0.4447(7) 0.6805(6) 0.2105(4) 0.015(2) Uiso 1 1 d . . . . .
O1T O 0.5469(8) 0.5303(7) 0.3471(5) 0.023(2) Uiso 1 1 d . . . . .
O2T O 0.1722(7) 0.6931(6) 0.2683(4) 0.017(2) Uiso 1 1 d . . . . .
O3T O 0.5337(7) 0.8755(6) 0.3181(4) 0.018(2) Uiso 1 1 d . . . . .
O4T O 0.1098(7) 0.5022(6) 0.1068(4) 0.020(2) Uiso 1 1 d . . . . .
O5T O 0.4867(8) 0.3424(7) 0.1866(5) 0.023(2) Uiso 1 1 d . . . . .
O6T O 0.8033(7) 0.5116(6) 0.2307(4) 0.019(2) Uiso 1 1 d . . . . .
O7T O 0.7910(7) 0.8573(6) 0.1986(4) 0.018(2) Uiso 1 1 d . . . . .
O8T O 0.1005(8) 0.8075(7) 0.0751(5) 0.022(2) Uiso 1 1 d . . . . .
O9T O 0.4619(7) 0.9971(6) 0.1258(4) 0.018(2) Uiso 1 1 d . . . . .
O10T O 0.3911(7) 0.7916(6) -0.0648(4) 0.019(2) Uiso 1 1 d . . . . .
Cs1 Cs 0.80043(7) 0.53922(6) 0.36242(4) 0.0243(2) Uani 1 1 d . . . . .
Cs2 Cs 0.47437(8) 0.33932(7) 0.31140(5) 0.0308(2) Uani 1 1 d . . . . .
Cs3 Cs 0.46073(7) 0.04104(6) 0.26253(5) 0.0250(2) Uani 1 1 d . . . . .
Cs4 Cs 0.77436(7) 0.83526(6) 0.35335(5) 0.0265(2) Uani 1 1 d . . . . .
Cs5 Cs 0.38196(8) 0.19754(7) 0.09323(5) 0.0313(2) Uani 1 1 d . . . . .
Na1 Na 0.0004(4) 0.3857(4) 0.0839(3) 0.0226(13) Uani 1 1 d . . . . .
Na2 Na 0.6264(9) 0.4453(8) 0.5210(5) 0.026(3) Uiso 0.5 1 d . . P . .
O1W O 0.1646(8) 0.3072(7) 0.1166(5) 0.027(2) Uiso 1 1 d . . . . .
O2W O 0.0134(10) 0.3785(8) -0.0173(6) 0.038(3) Uiso 1 1 d . . . . .
O3W O -0.1024(12) 0.2642(10) 0.0708(7) 0.057(4) Uiso 1 1 d . . . . .
O4W O -0.1313(10) 0.4855(8) 0.0605(6) 0.037(3) Uiso 1 1 d . . . . .
O5W O 0.5476(9) 0.1669(8) 0.3623(6) 0.037(3) Uiso 1 1 d . . . . .
O6W O 0.9235(8) 0.6830(7) 0.3008(5) 0.028(2) Uiso 1 1 d . . . . .
O7W O 0.2416(7) -0.0630(6) 0.2285(4) 0.020(2) Uiso 1 1 d . . . . .
O8W O 0.7192(10) 0.4480(8) 0.6153(6) 0.037(3) Uiso 1 1 d . . . . .
O9W O 0.606(2) 0.2906(18) 0.5185(12) 0.044(7) Uiso 0.5 1 d . . P B .
O10W O 0.4961(17) 0.4630(14) 0.4432(10) 0.027(5) Uiso 0.5 1 d . . P B .
O11W O 0.7139(19) 0.5500(16) 0.4798(12) 0.039(6) Uiso 0.5 1 d . . P B .
O12W O 0.586(2) 0.972(2) 0.0129(13) 0.053(8) Uiso 0.5 1 d . . P A 1
O13W O 0.830(3) 0.394(2) 0.4754(17) 0.077(10) Uiso 0.5 1 d . . P B 2

loop_
_atom_site_aniso_label
_atom_site_aniso_U_11
_atom_site_aniso_U_22
_atom_site_aniso_U_33
_atom_site_aniso_U_23
_atom_site_aniso_U_13
_atom_site_aniso_U_12
Si1 0.0144(17) 0.0160(19) 0.0094(18) -0.0015(15) 0.0026(14) -0.0004(14)
W1 0.0151(3) 0.0193(3) 0.0132(3) 0.0006(2) 0.0041(2) 0.0015(2)
W2 0.0133(3) 0.0178(3) 0.0133(3) -0.0026(2) 0.0052(2) -0.0005(2)
W3 0.0128(3) 0.0177(3) 0.0117(3) -0.0033(2) 0.0031(2) -0.0004(2)
W4 0.0124(2) 0.0179(3) 0.0139(3) -0.0028(2) 0.0043(2) -0.0021(2)
W5 0.0142(3) 0.0161(3) 0.0179(3) -0.0016(2) 0.0050(2) -0.0004(2)
W6 0.0127(3) 0.0186(3) 0.0154(3) -0.0024(2) 0.0038(2) 0.0002(2)
W7 0.0125(3) 0.0176(3) 0.0142(3) -0.0034(2) 0.0037(2) -0.0018(2)
W8 0.0127(3) 0.0192(3) 0.0149(3) -0.0011(2) 0.0035(2) -0.0003(2)
W9 0.0148(3) 0.0160(3) 0.0140(3) -0.0014(2) 0.0038(2) -0.0015(2)
W10 0.0168(3) 0.0235(3) 0.0135(3) -0.0003(2) 0.0041(2) -0.0013(2)
Co1 0.0125(8) 0.0179(10) 0.0175(10) -0.0059(8) 0.0063(7) -0.0030(7)
Co2 0.0092(8) 0.0153(9) 0.0125(9) -0.0040(7) 0.0035(7) -0.0030(6)
Cs1 0.0232(5) 0.0275(5) 0.0218(5) 0.0009(4) 0.0025(4) 0.0028(4)
Cs2 0.0245(5) 0.0343(6) 0.0362(6) 0.0099(5) 0.0127(4) -0.0001(4)
Cs3 0.0207(4) 0.0214(5) 0.0348(6) 0.0012(4) 0.0104(4) 0.0025(3)
Cs4 0.0202(5) 0.0257(5) 0.0316(6) 0.0046(4) 0.0000(4) -0.0016(4)
Cs5 0.0293(5) 0.0361(6) 0.0289(6) 0.0014(5) 0.0065(4) -0.0006(4)
Na1 0.019(3) 0.029(3) 0.018(3) 0.003(3) -0.001(2) -0.003(2)

loop_
_atom_type_symbol
_atom_type_description
_atom_type_scat_dispersion_real
_atom_type_scat_dispersion_imag
_atom_type_scat_source
O O 0.0106 0.0060 'International Tables Vol C Tables 4.2.6.8 and 6.1.1.4'
Si Si 0.0817 0.0704 'International Tables Vol C Tables 4.2.6.8 and 6.1.1.4'
W W -0.8490 6.8722 'International Tables Vol C Tables 4.2.6.8 and 6.1.1.4'
Co Co 0.3494 0.9721 'International Tables Vol C Tables 4.2.6.8 and 6.1.1.4'
Cs Cs -0.3680 2.1192 'International Tables Vol C Tables 4.2.6.8 and 6.1.1.4'
Na Na 0.0362 0.0249 'International Tables Vol C Tables 4.2.6.8 and 6.1.1.4'
H H 0.0000 0.0000 'International Tables Vol C Tables 4.2.6.8 and 6.1.1.4'

loop_
_geom_angle_atom_site_label_1
_geom_angle_atom_site_label_2
_geom_angle_atom_site_label_3
_geom_angle
_geom_angle_site_symmetry_1
_geom_angle_site_symmetry_3
_geom_angle_publ_flag
O3SI Si1 O1SI 111.8(5) . . ?
O3SI Si1 O4SI 109.1(5) . . ?
O1SI Si1 O4SI 108.8(5) . . ?
O3SI Si1 O2SI 108.4(5) . . ?
O1SI Si1 O2SI 109.6(5) . . ?
O4SI Si1 O2SI 109.0(5) . . ?
O1T W1 O15 102.3(5) . . ?
O1T W1 O16 101.8(5) . . ?
O15 W1 O16 90.6(4) . . ?
O1T W1 O13 97.8(4) . . ?
O15 W1 O13 159.5(4) . . ?
O16 W1 O13 88.7(4) . . ?
O1T W1 O12 99.7(4) . . ?
O15 W1 O12 89.9(4) . . ?
O16 W1 O12 157.9(4) . . ?
O13 W1 O12 83.2(4) . . ?
O1T W1 O4SI 169.3(4) . . ?
O15 W1 O4SI 85.8(4) . . ?
O16 W1 O4SI 85.0(4) . . ?
O13 W1 O4SI 73.7(4) . . ?
O12 W1 O4SI 73.1(4) . . ?
O1T W1 Cs2 52.1(3) . . ?
O15 W1 Cs2 50.5(3) . . ?
O16 W1 Cs2 103.7(3) . . ?
O13 W1 Cs2 148.9(3) . . ?
O12 W1 Cs2 93.6(3) . . ?
O4SI W1 Cs2 134.9(2) . . ?
O1T W1 Cs1 53.5(3) . . ?
O15 W1 Cs1 111.0(3) . . ?
O16 W1 Cs1 50.0(3) . . ?
O13 W1 Cs1 84.0(3) . . ?
O12 W1 Cs1 148.0(3) . . ?
O4SI W1 Cs1 130.3(2) . . ?
Cs2 W1 Cs1 82.66(2) . . ?
O2T W2 O24 103.3(4) . . ?
O2T W2 O12 100.1(4) . . ?
O24 W2 O12 91.0(4) . . ?
O2T W2 O28 101.4(4) . . ?
O24 W2 O28 86.0(4) . . ?
O12 W2 O28 158.4(4) . . ?
O2T W2 O23 98.4(4) . . ?
O24 W2 O23 158.1(4) . . ?
O12 W2 O23 87.8(4) . . ?
O28 W2 O23 87.0(4) . . ?
O2T W2 O4SI 170.3(4) . . ?
O24 W2 O4SI 85.0(4) . . ?
O12 W2 O4SI 74.4(4) . . ?
O28 W2 O4SI 84.0(4) . . ?
O23 W2 O4SI 73.6(4) . . ?
O2T W2 Cs3 46.5(3) . 2 ?
O24 W2 Cs3 57.7(3) . 2 ?
O12 W2 Cs3 91.5(3) . 2 ?
O28 W2 Cs3 104.8(3) . 2 ?
O23 W2 Cs3 144.1(3) . 2 ?
O4SI W2 Cs3 140.2(2) . 2 ?
O2T W2 Cs2 51.9(3) . 2 ?
O24 W2 Cs2 101.6(3) . 2 ?
O12 W2 Cs2 151.1(3) . 2 ?
O28 W2 Cs2 49.8(3) . 2 ?
O23 W2 Cs2 89.6(3) . 2 ?
O4SI W2 Cs2 132.0(2) . 2 ?
Cs3 W2 Cs2 74.22(2) 2 2 ?
O3T W3 O37 103.2(4) . . ?
O3T W3 O39 102.4(4) . . ?
O37 W3 O39 88.1(4) . . ?
O3T W3 O13 97.6(4) . . ?
O37 W3 O13 91.5(4) . . ?
O39 W3 O13 159.5(4) . . ?
O3T W3 O23 97.6(4) . . ?
O37 W3 O23 159.1(4) . . ?
O39 W3 O23 85.7(4) . . ?
O13 W3 O23 87.5(4) . . ?
O3T W3 O4SI 168.9(4) . . ?
O37 W3 O4SI 85.6(4) . . ?
O39 W3 O4SI 84.4(4) . . ?
O13 W3 O4SI 75.2(4) . . ?
O23 W3 O4SI 73.9(4) . . ?
O3T W3 Cs4 55.5(3) . . ?
O37 W3 Cs4 55.7(3) . . ?
O39 W3 Cs4 122.6(3) . . ?
O13 W3 Cs4 72.8(3) . . ?
O23 W3 Cs4 142.5(3) . . ?
O4SI W3 Cs4 127.9(2) . . ?
O3T W3 Cs3 47.4(3) . 1_565 ?
O37 W3 Cs3 102.7(3) . 1_565 ?
O39 W3 Cs3 55.1(3) . 1_565 ?
O13 W3 Cs3 144.3(3) . 1_565 ?
O23 W3 Cs3 90.0(3) . 1_565 ?
O4SI W3 Cs3 137.8(2) . 1_565 ?
Cs4 W3 Cs3 88.26(2) . 1_565 ?
O4T W4 O1C1 101.0(5) . . ?
O4T W4 O48 101.0(4) . . ?
O1C1 W4 O48 92.1(4) . . ?
O4T W4 O6C1 99.0(4) . . ?
O1C1 W4 O6C1 92.5(4) . . ?
O48 W4 O6C1 158.1(4) . . ?
O4T W4 O24 96.7(4) . . ?
O1C1 W4 O24 162.3(4) . . ?
O48 W4 O24 83.1(4) . . ?
O6C1 W4 O24 86.0(4) . . ?
O4T W4 O3SI 173.8(4) . . ?
O1C1 W4 O3SI 79.8(4) . . ?
O48 W4 O3SI 85.0(4) . . ?
O6C1 W4 O3SI 74.8(4) . . ?
O24 W4 O3SI 82.8(4) . . ?
O4T W4 Cs3 50.0(3) . 2 ?
O1C1 W4 Cs3 150.6(3) . 2 ?
O48 W4 Cs3 97.5(3) . 2 ?
O6C1 W4 Cs3 88.8(3) . 2 ?
O24 W4 Cs3 47.1(3) . 2 ?
O3SI W4 Cs3 128.5(2) . 2 ?
O5T W5 O2C1 101.1(5) . . ?
O5T W5 O4C1 101.7(4) . . ?
O2C1 W5 O4C1 94.1(4) . . ?
O5T W5 O6C1 99.5(4) . . ?
O2C1 W5 O6C1 93.3(4) . . ?
O4C1 W5 O6C1 155.7(4) . . ?
O5T W5 O15 95.3(5) . . ?
O2C1 W5 O15 163.6(4) . . ?
O4C1 W5 O15 82.3(4) . . ?
O6C1 W5 O15 84.2(4) . . ?
O5T W5 O3SI 173.9(4) . . ?
O2C1 W5 O3SI 81.3(4) . . ?
O4C1 W5 O3SI 83.6(4) . . ?
O6C1 W5 O3SI 74.7(4) . . ?
O15 W5 O3SI 82.4(4) . . ?
O5T W5 Cs4 61.5(3) . 2_645 ?
O2C1 W5 Cs4 74.4(3) . 2_645 ?
O4C1 W5 Cs4 50.4(3) . 2_645 ?
O6C1 W5 Cs4 153.6(3) . 2_645 ?
O15 W5 Cs4 114.0(3) . 2_645 ?
O3SI W5 Cs4 124.6(2) . 2_645 ?
O5T W5 Cs2 44.5(4) . . ?
O2C1 W5 Cs2 144.8(3) . . ?
O4C1 W5 Cs2 99.4(3) . . ?
O6C1 W5 Cs2 87.6(3) . . ?
O15 W5 Cs2 51.4(3) . . ?
O3SI W5 Cs2 132.2(2) . . ?
Cs4 W5 Cs2 89.57(2) 2_645 . ?
O5T W5 Cs5 47.3(3) . . ?
O2C1 W5 Cs5 60.4(3) . . ?
O4C1 W5 Cs5 124.6(3) . . ?
O6C1 W5 Cs5 78.9(3) . . ?
O15 W5 Cs5 134.2(3) . . ?
O3SI W5 Cs5 131.6(2) . . ?
Cs4 W5 Cs5 74.79(2) 2_645 . ?
Cs2 W5 Cs5 85.45(3) . . ?
O6T W6 O3C2 101.7(5) . . ?
O6T W6 O4C1 102.0(4) . . ?
O3C2 W6 O4C1 93.6(4) . . ?
O6T W6 O67 98.5(4) . . ?
O3C2 W6 O67 92.5(4) . . ?
O4C1 W6 O67 156.9(4) . . ?
O6T W6 O16 94.2(4) . . ?
O3C2 W6 O16 164.1(4) . . ?
O4C1 W6 O16 83.3(4) . . ?
O67 W6 O16 84.8(4) . . ?
O6T W6 O1SI 173.4(4) . . ?
O3C2 W6 O1SI 80.6(4) . . ?
O4C1 W6 O1SI 83.8(4) . . ?
O67 W6 O1SI 75.2(4) . . ?
O16 W6 O1SI 83.5(4) . . ?
O6T W6 Cs4 62.3(3) . 2_645 ?
O3C2 W6 Cs4 74.0(3) . 2_645 ?
O4C1 W6 Cs4 50.1(3) . 2_645 ?
O67 W6 Cs4 152.5(3) . 2_645 ?
O16 W6 Cs4 114.5(3) . 2_645 ?
O1SI W6 Cs4 124.2(2) . 2_645 ?
O6T W6 Cs1 47.6(3) . . ?
O3C2 W6 Cs1 146.0(3) . . ?
O4C1 W6 Cs1 105.8(3) . . ?
O67 W6 Cs1 80.6(3) . . ?
O16 W6 Cs1 49.0(3) . . ?
O1SI W6 Cs1 128.3(2) . . ?
Cs4 W6 Cs1 97.15(2) 2_645 . ?
O6T W6 Cs3 36.3(3) . 2_655 ?
O3C2 W6 Cs3 78.1(3) . 2_655 ?
O4C1 W6 Cs3 130.7(3) . 2_655 ?
O67 W6 Cs3 72.5(3) . 2_655 ?
O16 W6 Cs3 115.7(3) . 2_655 ?
O1SI W6 Cs3 140.1(2) . 2_655 ?
Cs4 W6 Cs3 81.28(2) 2_645 2_655 ?
Cs1 W6 Cs3 68.08(2) . 2_655 ?
O7T W7 O2C2 102.3(5) . . ?
O7T W7 O79 101.6(4) . . ?
O2C2 W7 O79 94.4(4) . . ?
O7T W7 O67 99.2(4) . . ?
O2C2 W7 O67 92.6(4) . . ?
O79 W7 O67 156.0(4) . . ?
O7T W7 O37 96.3(4) . . ?
O2C2 W7 O37 161.3(4) . . ?
O79 W7 O37 82.9(4) . . ?
O67 W7 O37 83.0(4) . . ?
O7T W7 O1SI 172.5(4) . . ?
O2C2 W7 O1SI 80.1(4) . . ?
O79 W7 O1SI 85.2(4) . . ?
O67 W7 O1SI 73.4(4) . . ?
O37 W7 O1SI 81.2(4) . . ?
O7T W7 Cs1 51.4(3) . 2_655 ?
O2C2 W7 Cs1 93.7(3) . 2_655 ?
O79 W7 Cs1 51.6(3) . 2_655 ?
O67 W7 Cs1 150.6(3) . 2_655 ?
O37 W7 Cs1 99.0(3) . 2_655 ?
O1SI W7 Cs1 136.0(2) . 2_655 ?
O7T W7 Cs2 38.3(3) . 2_655 ?
O2C2 W7 Cs2 72.6(3) . 2_655 ?
O79 W7 Cs2 126.9(3) . 2_655 ?
O67 W7 Cs2 77.1(3) . 2_655 ?
O37 W7 Cs2 123.5(3) . 2_655 ?
O1SI W7 Cs2 138.5(2) . 2_655 ?
Cs1 W7 Cs2 77.48(2) 2_655 2_655 ?
O7T W7 Cs4 59.1(3) . . ?
O2C2 W7 Cs4 151.2(3) . . ?
O79 W7 Cs4 110.1(3) . . ?
O67 W7 Cs4 71.2(3) . . ?
O37 W7 Cs4 43.1(3) . . ?
O1SI W7 Cs4 115.8(2) . . ?
Cs1 W7 Cs4 90.22(2) 2_655 . ?
Cs2 W7 Cs4 80.46(2) 2_655 . ?
O8T W8 O810 99.7(5) . . ?
O8T W8 O48 100.5(4) . . ?
O810 W8 O48 92.4(4) . . ?
O8T W8 O28 100.7(5) . . ?
O810 W8 O28 159.5(4) . . ?
O48 W8 O28 85.3(4) . . ?
O8T W8 O89 100.0(4) . . ?
O810 W8 O89 88.9(4) . . ?
O48 W8 O89 159.0(4) . . ?
O28 W8 O89 86.3(4) . . ?
O8T W8 O2SI 172.7(4) . . ?
O810 W8 O2SI 75.0(4) . . ?
O48 W8 O2SI 84.8(4) . . ?
O28 W8 O2SI 84.6(4) . . ?
O89 W8 O2SI 75.2(4) . . ?
O8T W8 Cs2 47.4(4) . 2 ?
O810 W8 Cs2 145.6(3) . 2 ?
O48 W8 Cs2 102.5(3) . 2 ?
O28 W8 Cs2 54.1(3) . 2 ?
O89 W8 Cs2 87.9(3) . 2 ?
O2SI W8 Cs2 136.5(2) . 2 ?
O9T W9 O910 101.3(4) . . ?
O9T W9 O89 100.1(4) . . ?
O910 W9 O89 89.8(4) . . ?
O9T W9 O79 100.3(4) . . ?
O910 W9 O79 91.6(4) . . ?
O89 W9 O79 158.9(4) . . ?
O9T W9 O39 100.3(4) . . ?
O910 W9 O39 158.4(4) . . ?
O89 W9 O39 87.0(4) . . ?
O79 W9 O39 84.0(4) . . ?
O9T W9 O2SI 173.0(4) . . ?
O910 W9 O2SI 74.3(4) . . ?
O89 W9 O2SI 74.6(4) . . ?
O79 W9 O2SI 85.5(4) . . ?
O39 W9 O2SI 84.2(4) . . ?
O9T W9 Cs1 47.2(3) . 2_655 ?
O910 W9 Cs1 94.4(3) . 2_655 ?
O89 W9 Cs1 147.2(3) . 2_655 ?
O79 W9 Cs1 53.6(3) . 2_655 ?
O39 W9 Cs1 99.8(3) . 2_655 ?
O2SI W9 Cs1 137.7(2) . 2_655 ?
O9T W9 Cs3 51.4(3) . 1_565 ?
O910 W9 Cs3 152.5(3) . 1_565 ?
O89 W9 Cs3 91.9(3) . 1_565 ?
O79 W9 Cs3 96.5(3) . 1_565 ?
O39 W9 Cs3 49.1(3) . 1_565 ?
O2SI W9 Cs3 132.4(2) . 1_565 ?
Cs1 W9 Cs3 70.12(2) 2_655 1_565 ?
O10T W10 O1C2 103.0(5) . . ?
O10T W10 O3C1 103.0(5) . . ?
O1C2 W10 O3C1 98.8(4) . . ?
O10T W10 O810 95.1(4) . . ?
O1C2 W10 O810 157.8(4) . . ?
O3C1 W10 O810 89.5(4) . . ?
O10T W10 O910 94.2(4) . . ?
O1C2 W10 O910 86.7(4) . . ?
O3C1 W10 O910 160.2(4) . . ?
O810 W10 O910 79.1(4) . . ?
O10T W10 O2SI 159.5(4) . . ?
O1C2 W10 O2SI 89.2(4) . . ?
O3C1 W10 O2SI 91.1(4) . . ?
O810 W10 O2SI 70.0(4) . . ?
O910 W10 O2SI 69.9(3) . . ?
O10T W10 Cs4 45.5(3) . 4_575 ?
O1C2 W10 Cs4 115.0(3) . 4_575 ?
O3C1 W10 Cs4 58.2(3) . 4_575 ?
O810 W10 Cs4 86.9(3) . 4_575 ?
O910 W10 Cs4 136.0(3) . 4_575 ?
O2SI W10 Cs4 142.2(2) . 4_575 ?
O10T W10 Cs5 50.7(3) . 3_665 ?
O1C2 W10 Cs5 52.2(3) . 3_665 ?
O3C1 W10 Cs5 108.6(3) . 3_665 ?
O810 W10 Cs5 143.5(3) . 3_665 ?
O910 W10 Cs5 89.8(3) . 3_665 ?
O2SI W10 Cs5 138.1(2) . 3_665 ?
Cs4 W10 Cs5 77.13(2) 4_575 3_665 ?
O3C1 Co1 O4C2 101.1(4) . 3_665 ?
O3C1 Co1 O1C1 90.5(4) . . ?
O4C2 Co1 O1C1 100.5(4) 3_665 . ?
O3C1 Co1 O4C2 97.3(4) . . ?
O4C2 Co1 O4C2 85.4(4) 3_665 . ?
O1C1 Co1 O4C2 169.1(4) . . ?
O3C1 Co1 O2C1 169.9(4) . . ?
O4C2 Co1 O2C1 88.9(4) 3_665 . ?
O1C1 Co1 O2C1 85.9(4) . . ?
O4C2 Co1 O2C1 85.1(4) . . ?
O3C1 Co1 O3SI 93.8(4) . . ?
O4C2 Co1 O3SI 164.8(4) 3_665 . ?
O1C1 Co1 O3SI 76.2(4) . . ?
O4C2 Co1 O3SI 95.7(4) . . ?
O2C1 Co1 O3SI 76.2(4) . . ?
O1C2 Co2 O4C2 98.9(4) . . ?
O1C2 Co2 O2C2 91.2(4) . . ?
O4C2 Co2 O2C2 167.3(4) . . ?
O1C2 Co2 O5C2 92.8(4) . . ?
O4C2 Co2 O5C2 95.5(4) . . ?
O2C2 Co2 O5C2 91.6(4) . . ?
O1C2 Co2 O3C2 168.0(4) . . ?
O4C2 Co2 O3C2 82.7(4) . . ?
O2C2 Co2 O3C2 85.8(4) . . ?
O5C2 Co2 O3C2 99.0(4) . . ?
O1C2 Co2 O1SI 92.4(4) . . ?
O4C2 Co2 O1SI 94.8(4) . . ?
O2C2 Co2 O1SI 77.0(4) . . ?
O5C2 Co2 O1SI 167.6(4) . . ?
O3C2 Co2 O1SI 75.6(4) . . ?
O1C2 Co2 Cs5 43.6(3) . 3_665 ?
O4C2 Co2 Cs5 104.0(3) . 3_665 ?
O2C2 Co2 Cs5 88.7(3) . 3_665 ?
O5C2 Co2 Cs5 49.3(3) . 3_665 ?
O3C2 Co2 Cs5 147.7(3) . 3_665 ?
O1SI Co2 Cs5 133.7(2) . 3_665 ?
W2 O12 W1 120.8(5) . . ?
W3 O13 W1 118.9(5) . . ?
W3 O13 Cs4 77.6(3) . . ?
W1 O13 Cs4 134.9(4) . . ?
W1 O15 W5 149.6(6) . . ?
W1 O15 Cs2 102.8(4) . . ?
W5 O15 Cs2 98.3(4) . . ?
W1 O16 W6 148.6(5) . . ?
W1 O16 Cs1 103.1(4) . . ?
W6 O16 Cs1 102.1(3) . . ?
W2 O23 W3 119.8(5) . . ?
W2 O24 W4 152.3(5) . . ?
W2 O24 Cs3 93.8(3) . 2 ?
W4 O24 Cs3 106.6(3) . 2 ?
W2 O28 W8 151.2(6) . . ?
W2 O28 Cs2 103.5(4) . 2 ?
W8 O28 Cs2 97.3(3) . 2 ?
W3 O37 W7 150.7(5) . . ?
W3 O37 Cs4 95.6(4) . . ?
W7 O37 Cs4 111.1(4) . . ?
W3 O39 W9 150.6(5) . . ?
W3 O39 Cs3 95.7(3) . 1_565 ?
W9 O39 Cs3 103.9(4) . 1_565 ?
W8 O48 W4 153.0(6) . . ?
W6 O67 W7 118.9(5) . . ?
W7 O79 W9 155.1(6) . . ?
W7 O79 Cs1 101.4(3) . 2_655 ?
W9 O79 Cs1 98.6(3) . 2_655 ?
W9 O89 W8 119.9(5) . . ?
W8 O810 W10 121.4(5) . . ?
W9 O910 W10 122.6(5) . . ?
W4 O1C1 Co1 113.3(5) . . ?
W10 O1C2 Co2 139.6(6) . . ?
W10 O1C2 Cs5 101.7(4) . 3_665 ?
Co2 O1C2 Cs5 111.0(4) . 3_665 ?
W5 O2C1 Co1 113.1(5) . . ?
W5 O2C1 Cs5 95.1(4) . . ?
Co1 O2C1 Cs5 140.2(4) . . ?
W7 O2C2 Co2 113.6(5) . . ?
W10 O3C1 Co1 136.8(5) . . ?
W10 O3C1 Cs4 95.1(4) . 4_575 ?
Co1 O3C1 Cs4 123.2(4) . 4_575 ?
W6 O3C2 Co2 112.5(5) . . ?
W6 O4C1 W5 157.4(6) . . ?
W6 O4C1 Cs4 101.2(4) . 2_645 ?
W5 O4C1 Cs4 100.6(4) . 2_645 ?
Co2 O4C2 Co1 128.6(5) . 3_665 ?
Co2 O4C2 Co1 123.1(5) . . ?
Co1 O4C2 Co1 94.6(4) 3_665 . ?
Co2 O5C2 Cs5 102.3(4) . 3_665 ?
W4 O6C1 W5 118.3(5) . . ?
Si1 O1SI Co2 122.5(5) . . ?
Si1 O1SI W6 125.5(5) . . ?
Co2 O1SI W6 91.3(3) . . ?
Si1 O1SI W7 126.3(5) . . ?
Co2 O1SI W7 89.2(3) . . ?
W6 O1SI W7 91.4(3) . . ?
Si1 O2SI W8 125.3(5) . . ?
Si1 O2SI W9 123.5(5) . . ?
W8 O2SI W9 90.1(3) . . ?
Si1 O2SI W10 122.3(5) . . ?
W8 O2SI W10 93.4(3) . . ?
W9 O2SI W10 93.1(3) . . ?
Si1 O3SI Co1 122.0(5) . . ?
Si1 O3SI W5 125.9(5) . . ?
Co1 O3SI W5 89.4(3) . . ?
Si1 O3SI W4 126.9(5) . . ?
Co1 O3SI W4 90.7(3) . . ?
W5 O3SI W4 91.2(3) . . ?
Si1 O4SI W3 124.8(5) . . ?
Si1 O4SI W1 122.3(5) . . ?
W3 O4SI W1 92.0(3) . . ?
Si1 O4SI W2 124.3(5) . . ?
W3 O4SI W2 92.5(3) . . ?
W1 O4SI W2 91.6(3) . . ?
W1 O1T Cs2 103.1(4) . . ?
W1 O1T Cs1 101.6(4) . . ?
Cs2 O1T Cs1 108.2(3) . . ?
W2 O2T Cs3 108.7(4) . 2 ?
W2 O2T Cs2 104.3(4) . 2 ?
Cs3 O2T Cs2 99.6(3) 2 2 ?
W2 O2T Cs5 136.8(4) . 2 ?
Cs3 O2T Cs5 92.2(3) 2 2 ?
Cs2 O2T Cs5 109.0(3) 2 2 ?
W3 O3T Na1 131.1(5) . 2 ?
W3 O3T Cs3 107.3(4) . 1_565 ?
Na1 O3T Cs3 105.2(4) 2 1_565 ?
W3 O3T Cs4 97.6(4) . . ?
Na1 O3T Cs4 96.1(3) 2 . ?
Cs3 O3T Cs4 120.7(3) 1_565 . ?
W4 O4T Na1 144.8(6) . . ?
W4 O4T Cs3 107.4(4) . 2 ?
Na1 O4T Cs3 95.5(3) . 2 ?
W5 O5T Cs2 111.5(5) . . ?
W5 O5T Cs5 109.8(4) . . ?
Cs2 O5T Cs5 124.2(3) . . ?
W5 O5T Cs4 92.0(4) . 2_645 ?
Cs2 O5T Cs4 119.4(3) . 2_645 ?
Cs5 O5T Cs4 94.4(3) . 2_645 ?
W6 O6T Cs3 124.5(5) . 2_655 ?
W6 O6T Cs1 108.8(4) . . ?
Cs3 O6T Cs1 97.0(3) 2_655 . ?
W6 O6T Cs4 91.6(4) . 2_645 ?
Cs3 O6T Cs4 109.5(3) 2_655 2_645 ?
Cs1 O6T Cs4 128.6(3) . 2_645 ?
W7 O7T Cs2 122.1(5) . 2_655 ?
W7 O7T Cs1 105.2(4) . 2_655 ?
Cs2 O7T Cs1 108.8(3) 2_655 2_655 ?
W7 O7T Cs4 98.1(4) . . ?
Cs2 O7T Cs4 107.5(3) 2_655 . ?
Cs1 O7T Cs4 115.2(3) 2_655 . ?
W8 O8T Cs2 108.2(5) . 2 ?
W9 O9T Cs1 108.9(4) . 2_655 ?
W9 O9T Cs3 104.6(4) . 1_565 ?
Cs1 O9T Cs3 93.0(3) 2_655 1_565 ?
W9 O9T Cs5 152.0(5) . 1_565 ?
Cs1 O9T Cs5 94.7(3) 2_655 1_565 ?
Cs3 O9T Cs5 88.4(2) 1_565 1_565 ?
W10 O10T Cs4 110.0(4) . 4_575 ?
W10 O10T Cs5 104.0(4) . 3_665 ?
Cs4 O10T Cs5 106.4(3) 4_575 3_665 ?
W10 O10T Cs1 140.3(5) . 4_575 ?
Cs4 O10T Cs1 96.2(3) 4_575 4_575 ?
Cs5 O10T Cs1 96.0(3) 3_665 4_575 ?
O16 Cs1 O9T 131.7(3) . 2_645 ?
O16 Cs1 O6T 51.5(3) . . ?
O9T Cs1 O6T 82.4(3) 2_645 . ?
O16 Cs1 O11W 112.1(5) . . ?
O9T Cs1 O11W 115.9(5) 2_645 . ?
O6T Cs1 O11W 159.9(5) . . ?
O16 Cs1 O12W 163.0(6) . 2_645 ?
O9T Cs1 O12W 64.6(6) 2_645 2_645 ?
O6T Cs1 O12W 140.7(6) . 2_645 ?
O11W Cs1 O12W 52.8(7) . 2_645 ?
O16 Cs1 O1T 51.2(3) . . ?
O9T Cs1 O1T 165.3(3) 2_645 . ?
O6T Cs1 O1T 94.6(3) . . ?
O11W Cs1 O1T 65.6(5) . . ?
O12W Cs1 O1T 111.8(6) 2_645 . ?
O16 Cs1 O6W 77.9(3) . . ?
O9T Cs1 O6W 68.1(3) 2_645 . ?
O6T Cs1 O6W 63.7(3) . . ?
O11W Cs1 O6W 129.3(5) . . ?
O12W Cs1 O6W 117.1(6) 2_645 . ?
O1T Cs1 O6W 123.4(3) . . ?
O16 Cs1 O10T 110.0(2) . 4_676 ?
O9T Cs1 O10T 82.5(2) 2_645 4_676 ?
O6T Cs1 O10T 124.3(3) . 4_676 ?
O11W Cs1 O10T 69.4(5) . 4_676 ?
O12W Cs1 O10T 73.9(6) 2_645 4_676 ?
O1T Cs1 O10T 110.8(3) . 4_676 ?
O6W Cs1 O10T 60.9(3) . 4_676 ?
O16 Cs1 O79 119.3(2) . 2_645 ?
O9T Cs1 O79 51.5(2) 2_645 2_645 ?
O6T Cs1 O79 78.3(2) . 2_645 ?
O11W Cs1 O79 105.7(5) . 2_645 ?
O12W Cs1 O79 64.7(6) 2_645 2_645 ?
O1T Cs1 O79 113.8(2) . 2_645 ?
O6W Cs1 O79 111.6(3) . 2_645 ?
O10T Cs1 O79 127.4(2) 4_676 2_645 ?
O16 Cs1 O7T 74.6(2) . 2_645 ?
O9T Cs1 O7T 97.3(2) 2_645 2_645 ?
O6T Cs1 O7T 61.4(3) . 2_645 ?
O11W Cs1 O7T 105.6(5) . 2_645 ?
O12W Cs1 O7T 100.7(6) 2_645 2_645 ?
O1T Cs1 O7T 68.9(2) . 2_645 ?
O6W Cs1 O7T 124.5(3) . 2_645 ?
O10T Cs1 O7T 174.1(3) 4_676 2_645 ?
O79 Cs1 O7T 49.9(2) 2_645 2_645 ?
O16 Cs1 O13W 138.6(6) . . ?
O9T Cs1 O13W 80.0(6) 2_645 . ?
O6T Cs1 O13W 130.5(7) . . ?
O11W Cs1 O13W 51.1(8) . . ?
O1T Cs1 O13W 91.3(6) . . ?
O6W Cs1 O13W 143.4(6) . . ?
O10T Cs1 O13W 98.6(7) 4_676 . ?
O79 Cs1 O13W 54.8(7) 2_645 . ?
O7T Cs1 O13W 75.6(7) 2_645 . ?
O16 Cs1 W1 26.89(18) . . ?
O9T Cs1 W1 157.93(19) 2_645 . ?
O6T Cs1 W1 75.63(18) . . ?
O11W Cs1 W1 86.2(5) . . ?
O12W Cs1 W1 136.2(5) 2_645 . ?
O1T Cs1 W1 24.95(19) . . ?
O6W Cs1 W1 99.8(2) . . ?
O10T Cs1 W1 108.42(17) 4_676 . ?
O79 Cs1 W1 123.79(16) 2_645 . ?
O7T Cs1 W1 73.86(16) 2_645 . ?
O13W Cs1 W1 115.9(6) . . ?
O5T Cs2 O5W 109.6(3) . . ?
O5T Cs2 O8T 162.4(3) . 2_545 ?
O5W Cs2 O8T 68.6(3) . 2_545 ?
O5T Cs2 O7T 72.1(3) . 2_645 ?
O5W Cs2 O7T 82.6(3) . 2_645 ?
O8T Cs2 O7T 123.7(3) 2_545 2_645 ?
O5T Cs2 O15 54.0(3) . . ?
O5W Cs2 O15 159.5(3) . . ?
O8T Cs2 O15 131.0(3) 2_545 . ?
O7T Cs2 O15 80.4(3) 2_645 . ?
O5T Cs2 O7W 84.5(3) . 2 ?
O5W Cs2 O7W 137.7(3) . 2 ?
O8T Cs2 O7W 86.1(3) 2_545 2 ?
O7T Cs2 O7W 139.1(3) 2_645 2 ?
O15 Cs2 O7W 58.8(3) . 2 ?
O5T Cs2 O1T 100.3(3) . . ?
O5W Cs2 O1T 132.1(3) . . ?
O8T Cs2 O1T 92.7(3) 2_545 . ?
O7T Cs2 O1T 72.0(3) 2_645 . ?
O15 Cs2 O1T 51.4(3) . . ?
O7W Cs2 O1T 80.2(3) 2 . ?
O5T Cs2 O28 109.8(3) . 2_545 ?
O5W Cs2 O28 78.7(3) . 2_545 ?
O8T Cs2 O28 52.7(3) 2_545 2_545 ?
O7T Cs2 O28 160.7(2) 2_645 2_545 ?
O15 Cs2 O28 116.8(2) . 2_545 ?
O7W Cs2 O28 59.0(2) 2 2_545 ?
O1T Cs2 O28 125.0(3) . 2_545 ?
O5T Cs2 O2T 65.2(3) . 2_545 ?
O5W Cs2 O2T 73.6(3) . 2_545 ?
O8T Cs2 O2T 98.2(3) 2_545 2_545 ?
O7T Cs2 O2T 119.0(2) 2_645 2_545 ?
O15 Cs2 O2T 105.2(2) . 2_545 ?
O7W Cs2 O2T 77.4(2) 2 2_545 ?
O1T Cs2 O2T 154.3(2) . 2_545 ?
O28 Cs2 O2T 50.5(2) 2_545 2_545 ?
O5T Cs2 O10W 146.0(4) . . ?
O5W Cs2 O10W 99.5(4) . . ?
O8T Cs2 O10W 47.3(4) 2_545 . ?
O7T Cs2 O10W 95.4(4) 2_645 . ?
O15 Cs2 O10W 93.3(4) . . ?
O7W Cs2 O10W 85.6(4) 2 . ?
O1T Cs2 O10W 45.9(4) . . ?
O28 Cs2 O10W 92.5(4) 2_545 . ?
O2T Cs2 O10W 142.8(4) 2_545 . ?
O5T Cs2 W8 138.3(2) . 2_545 ?
O5W Cs2 W8 74.4(2) . 2_545 ?
O8T Cs2 W8 24.39(19) 2_545 2_545 ?
O7T Cs2 W8 146.72(19) 2_645 2_545 ?
O15 Cs2 W8 125.78(18) . 2_545 ?
O7W Cs2 W8 69.63(18) 2 2_545 ?
O1T Cs2 W8 106.55(19) . 2_545 ?
O28 Cs2 W8 28.64(18) 2_545 2_545 ?
O2T Cs2 W8 77.21(17) 2_545 2_545 ?
O10W Cs2 W8 65.9(3) . 2_545 ?
O5T Cs2 W1 78.4(2) . . ?
O5W Cs2 W1 153.6(2) . . ?
O8T Cs2 W1 111.30(19) 2_545 . ?
O7T Cs2 W1 76.00(18) 2_645 . ?
O15 Cs2 W1 26.66(18) . . ?
O7W Cs2 W1 66.60(18) 2 . ?
O1T Cs2 W1 24.84(19) . . ?
O28 Cs2 W1 123.33(17) 2_545 . ?
O2T Cs2 W1 130.65(17) 2_545 . ?
O10W Cs2 W1 67.8(4) . . ?
W8 Cs2 W1 117.11(3) 2_545 . ?
O2T Cs3 O3T 159.1(3) 2_545 1_545 ?
O2T Cs3 O6T 131.7(3) 2_545 2_645 ?
O3T Cs3 O6T 67.3(3) 1_545 2_645 ?
O2T Cs3 O5W 77.9(3) 2_545 . ?
O3T Cs3 O5W 100.1(3) 1_545 . ?
O6T Cs3 O5W 80.6(3) 2_645 . ?
O2T Cs3 O39 128.6(3) 2_545 1_545 ?
O3T Cs3 O39 54.4(3) 1_545 1_545 ?
O6T Cs3 O39 81.8(2) 2_645 1_545 ?
O5W Cs3 O39 153.3(3) . 1_545 ?
O2T Cs3 O6W 68.2(3) 2_545 2_645 ?
O3T Cs3 O6W 132.1(3) 1_545 2_645 ?
O6T Cs3 O6W 65.1(3) 2_645 2_645 ?
O5W Cs3 O6W 77.2(3) . 2_645 ?
O39 Cs3 O6W 112.8(3) 1_545 2_645 ?
O2T Cs3 O7W 84.1(3) 2_545 . ?
O3T Cs3 O7W 82.3(3) 1_545 . ?
O6T Cs3 O7W 139.2(3) 2_645 . ?
O5W Cs3 O7W 133.0(3) . . ?
O39 Cs3 O7W 58.1(2) 1_545 . ?
O6W Cs3 O7W 134.2(3) 2_645 . ?
O2T Cs3 O24 52.9(2) 2_545 2_545 ?
O3T Cs3 O24 106.2(3) 1_545 2_545 ?
O6T Cs3 O24 155.3(3) 2_645 2_545 ?
O5W Cs3 O24 77.2(3) . 2_545 ?
O39 Cs3 O24 114.6(2) 1_545 2_545 ?
O6W Cs3 O24 119.2(3) 2_645 2_545 ?
O7W Cs3 O24 57.6(2) . 2_545 ?
O2T Cs3 O9T 92.0(3) 2_545 1_545 ?
O3T Cs3 O9T 101.0(3) 1_545 1_545 ?
O6T Cs3 O9T 80.5(3) 2_645 1_545 ?
O5W Cs3 O9T 143.5(3) . 1_545 ?
O39 Cs3 O9T 50.9(2) 1_545 1_545 ?
O6W Cs3 O9T 66.5(3) 2_645 1_545 ?
O7W Cs3 O9T 79.4(2) . 1_545 ?
O24 Cs3 O9T 124.0(2) 2_545 1_545 ?
O2T Cs3 O4T 97.1(3) 2_545 2_545 ?
O3T Cs3 O4T 64.2(3) 1_545 2_545 ?
O6T Cs3 O4T 110.8(2) 2_645 2_545 ?
O5W Cs3 O4T 63.4(3) . 2_545 ?
O39 Cs3 O4T 105.2(2) 1_545 2_545 ?
O6W Cs3 O4T 140.2(3) 2_645 2_545 ?
O7W Cs3 O4T 76.5(2) . 2_545 ?
O24 Cs3 O4T 48.8(2) 2_545 2_545 ?
O9T Cs3 O4T 153.1(2) 1_545 2_545 ?
O2T Cs3 W2 24.81(19) 2_545 2_545 ?
O3T Cs3 W2 134.30(19) 1_545 2_545 ?
O6T Cs3 W2 152.95(19) 2_645 2_545 ?
O5W Cs3 W2 79.3(2) . 2_545 ?
O39 Cs3 W2 122.96(16) 1_545 2_545 ?
O6W Cs3 W2 92.8(2) 2_645 2_545 ?
O7W Cs3 W2 67.38(17) . 2_545 ?
O24 Cs3 W2 28.46(16) 2_545 2_545 ?
O9T Cs3 W2 105.72(17) 1_545 2_545 ?
O4T Cs3 W2 75.60(16) 2_545 2_545 ?
O2T Cs3 W3 151.48(18) 2_545 1_545 ?
O3T Cs3 W3 25.28(19) 1_545 1_545 ?
O6T Cs3 W3 73.40(18) 2_645 1_545 ?
O5W Cs3 W3 125.2(2) . 1_545 ?
O39 Cs3 W3 29.14(17) 1_545 1_545 ?
O6W Cs3 W3 128.4(2) 2_645 1_545 ?
O7W Cs3 W3 67.92(17) . 1_545 ?
O24 Cs3 W3 111.41(16) 2_545 1_545 ?
O9T Cs3 W3 77.98(17) 1_545 1_545 ?
O4T Cs3 W3 82.11(16) 2_545 1_545 ?
W2 Cs3 W3 133.45(3) 2_545 1_545 ?
O10T Cs4 O4C1 114.6(3) 4_676 2_655 ?
O10T Cs4 O37 123.7(3) 4_676 . ?
O4C1 Cs4 O37 109.2(3) 2_655 . ?
O10T Cs4 O3T 131.8(3) 4_676 . ?
O4C1 Cs4 O3T 109.7(3) 2_655 . ?
O37 Cs4 O3T 52.6(3) . . ?
O10T Cs4 O3W 74.8(3) 4_676 2 ?
O4C1 Cs4 O3W 143.2(3) 2_655 2 ?
O37 Cs4 O3W 90.6(3) . 2 ?
O3T Cs4 O3W 58.2(3) . 2 ?
O10T Cs4 O3C1 50.8(3) 4_676 4_676 ?
O4C1 Cs4 O3C1 88.1(2) 2_655 4_676 ?
O37 Cs4 O3C1 160.9(2) . 4_676 ?
O3T Cs4 O3C1 114.7(2) . 4_676 ?
O3W Cs4 O3C1 70.4(3) 2 4_676 ?
O10T Cs4 O5T 79.7(3) 4_676 2_655 ?
O4C1 Cs4 O5T 51.7(3) 2_655 2_655 ?
O37 Cs4 O5T 102.8(2) . 2_655 ?
O3T Cs4 O5T 146.2(3) . 2_655 ?
O3W Cs4 O5T 154.5(3) 2 2_655 ?
O3C1 Cs4 O5T 94.3(2) 4_676 2_655 ?
O10T Cs4 O6T 165.4(2) 4_676 2_655 ?
O4C1 Cs4 O6T 50.9(2) 2_655 2_655 ?
O37 Cs4 O6T 68.4(2) . 2_655 ?
O3T Cs4 O6T 61.0(2) . 2_655 ?
O3W Cs4 O6T 115.3(3) 2 2_655 ?
O3C1 Cs4 O6T 120.7(2) 4_676 2_655 ?
O5T Cs4 O6T 90.0(2) 2_655 2_655 ?
O10T Cs4 O6W 61.3(3) 4_676 . ?
O4C1 Cs4 O6W 98.1(3) 2_655 . ?
O37 Cs4 O6W 79.4(3) . . ?
O3T Cs4 O6W 129.8(3) . . ?
O3W Cs4 O6W 116.4(3) 2 . ?
O3C1 Cs4 O6W 107.0(3) 4_676 . ?
O5T Cs4 O6W 47.3(3) 2_655 . ?
O6T Cs4 O6W 118.2(3) 2_655 . ?
O10T Cs4 O13 94.3(2) 4_676 . ?
O4C1 Cs4 O13 150.6(2) 2_655 . ?
O37 Cs4 O13 45.1(2) . . ?
O3T Cs4 O13 46.3(2) . . ?
O3W Cs4 O13 47.2(3) 2 . ?
O3C1 Cs4 O13 115.9(2) 4_676 . ?
O5T Cs4 O13 135.5(2) 2_655 . ?
O6T Cs4 O13 100.2(2) 2_655 . ?
O6W Cs4 O13 91.1(2) . . ?
O10T Cs4 O7T 125.8(2) 4_676 . ?
O4C1 Cs4 O7T 68.4(2) 2_655 . ?
O37 Cs4 O7T 46.5(2) . . ?
O3T Cs4 O7T 87.5(2) . . ?
O3W Cs4 O7T 137.1(3) 2 . ?
O3C1 Cs4 O7T 152.6(2) 4_676 . ?
O5T Cs4 O7T 60.3(2) 2_655 . ?
O6T Cs4 O7T 54.7(2) 2_655 . ?
O6W Cs4 O7T 64.6(2) . . ?
O13 Cs4 O7T 90.9(2) . . ?
O10T Cs4 W3 123.80(19) 4_676 . ?
O4C1 Cs4 W3 121.15(18) 2_655 . ?
O37 Cs4 W3 28.69(17) . . ?
O3T Cs4 W3 26.90(18) . . ?
O3W Cs4 W3 65.5(3) 2 . ?
O3C1 Cs4 W3 134.20(17) 4_676 . ?
O5T Cs4 W3 131.30(18) 2_655 . ?
O6T Cs4 W3 70.76(16) 2_655 . ?
O6W Cs4 W3 102.93(19) . . ?
O13 Cs4 W3 29.55(14) . . ?
O7T Cs4 W3 72.48(15) . . ?
O13W Cs5 O10T 83.8(7) 4_565 3_665 ?
O13W Cs5 O1C2 55.6(7) 4_565 3_665 ?
O10T Cs5 O1C2 51.3(3) 3_665 3_665 ?
O13W Cs5 O8W 77.0(7) 4_565 4_565 ?
O10T Cs5 O8W 138.0(3) 3_665 4_565 ?
O1C2 Cs5 O8W 131.9(3) 3_665 4_565 ?
O13W Cs5 O6W 132.7(7) 4_565 2_645 ?
O10T Cs5 O6W 62.5(3) 3_665 2_645 ?
O1C2 Cs5 O6W 112.2(3) 3_665 2_645 ?
O8W Cs5 O6W 105.6(3) 4_565 2_645 ?
O13W Cs5 O5T 157.0(7) 4_565 . ?
O10T Cs5 O5T 79.5(3) 3_665 . ?
O1C2 Cs5 O5T 101.5(3) 3_665 . ?
O8W Cs5 O5T 125.8(3) 4_565 . ?
O6W Cs5 O5T 50.0(3) 2_645 . ?
O13W Cs5 O5C2 74.9(7) 4_565 3_665 ?
O10T Cs5 O5C2 100.4(3) 3_665 3_665 ?
O1C2 Cs5 O5C2 53.7(3) 3_665 3_665 ?
O8W Cs5 O5C2 109.9(3) 4_565 3_665 ?
O6W Cs5 O5C2 139.6(3) 2_645 3_665 ?
O5T Cs5 O5C2 92.7(3) . 3_665 ?
O13W Cs5 O9T 77.3(7) 4_565 1_545 ?
O10T Cs5 O9T 80.6(2) 3_665 1_545 ?
O1C2 Cs5 O9T 112.0(2) 3_665 1_545 ?
O8W Cs5 O9T 59.0(3) 4_565 1_545 ?
O6W Cs5 O9T 65.8(3) 2_645 1_545 ?
O5T Cs5 O9T 114.9(2) . 1_545 ?
O5C2 Cs5 O9T 151.9(3) 3_665 1_545 ?
O13W Cs5 O1W 109.0(7) 4_565 . ?
O10T Cs5 O1W 146.9(3) 3_665 . ?
O1C2 Cs5 O1W 110.3(3) 3_665 . ?
O8W Cs5 O1W 75.2(3) 4_565 . ?
O6W Cs5 O1W 117.4(3) 2_645 . ?
O5T Cs5 O1W 78.3(3) . . ?
O5C2 Cs5 O1W 56.7(3) 3_665 . ?
O9T Cs5 O1W 131.4(2) 1_545 . ?
O13W Cs5 O2T 142.2(7) 4_565 2_545 ?
O10T Cs5 O2T 124.3(2) 3_665 2_545 ?
O1C2 Cs5 O2T 161.3(2) 3_665 2_545 ?
O8W Cs5 O2T 65.1(3) 4_565 2_545 ?
O6W Cs5 O2T 62.1(3) 2_645 2_545 ?
O5T Cs5 O2T 60.7(2) . 2_545 ?
O5C2 Cs5 O2T 117.7(2) 3_665 2_545 ?
O9T Cs5 O2T 82.7(2) 1_545 2_545 ?
O1W Cs5 O2T 62.8(2) . 2_545 ?
O13W Cs5 O2C1 114.2(7) 4_565 . ?
O10T Cs5 O2C1 70.8(2) 3_665 . ?
O1C2 Cs5 O2C1 61.3(2) 3_665 . ?
O8W Cs5 O2C1 151.2(3) 4_565 . ?
O6W Cs5 O2C1 86.4(2) 2_645 . ?
O5T Cs5 O2C1 45.1(2) . . ?
O5C2 Cs5 O2C1 53.2(2) 3_665 . ?
O9T Cs5 O2C1 147.2(2) 1_545 . ?
O1W Cs5 O2C1 76.1(2) . . ?
O2T Cs5 O2C1 100.0(2) 2_545 . ?
O13W Cs5 O9W 64.0(8) 4_565 4_565 ?
O10T Cs5 O9W 139.4(5) 3_665 4_565 ?
O1C2 Cs5 O9W 89.0(5) 3_665 4_565 ?
O8W Cs5 O9W 60.3(5) 4_565 4_565 ?
O6W Cs5 O9W 158.0(5) 2_645 4_565 ?
O5T Cs5 O9W 122.1(5) . 4_565 ?
O5C2 Cs5 O9W 49.7(5) 3_665 4_565 ?
O9T Cs5 O9W 112.9(5) 1_545 4_565 ?
O1W Cs5 O9W 45.4(5) . 4_565 ?
O2T Cs5 O9W 95.9(5) 2_545 4_565 ?
O2C1 Cs5 O9W 99.5(5) . 4_565 ?
O4W Na1 O3W 98.1(5) . . ?
O4W Na1 O4T 85.3(4) . . ?
O3W Na1 O4T 173.9(6) . . ?
O4W Na1 O2W 88.8(5) . . ?
O3W Na1 O2W 88.5(5) . . ?
O4T Na1 O2W 96.6(4) . . ?
O4W Na1 O3T 90.9(4) . 2_545 ?
O3W Na1 O3T 82.6(5) . 2_545 ?
O4T Na1 O3T 92.3(4) . 2_545 ?
O2W Na1 O3T 171.0(5) . 2_545 ?
O4W Na1 O1W 167.2(5) . . ?
O3W Na1 O1W 94.5(5) . . ?
O4T Na1 O1W 82.0(4) . . ?
O2W Na1 O1W 94.2(5) . . ?
O3T Na1 O1W 88.2(4) 2_545 . ?
O4W Na1 Cs4 64.5(3) . 2_545 ?
O3W Na1 Cs4 51.9(4) . 2_545 ?
O4T Na1 Cs4 126.4(3) . 2_545 ?
O2W Na1 Cs4 123.9(3) . 2_545 ?
O3T Na1 Cs4 48.4(2) 2_545 2_545 ?
O1W Na1 Cs4 122.8(3) . 2_545 ?
O4W Na1 Cs3 77.7(4) . 2 ?
O3W Na1 Cs3 123.4(5) . 2 ?
O4T Na1 Cs3 52.3(3) . 2 ?
O2W Na1 Cs3 146.5(4) . 2 ?
O3T Na1 Cs3 41.7(2) 2_545 2 ?
O1W Na1 Cs3 93.2(3) . 2 ?
Cs4 Na1 Cs3 77.53(10) 2_545 2 ?
O10W Na2 O11W 85.6(9) . . ?
O10W Na2 O8W 161.3(9) . . ?
O11W Na2 O8W 100.5(9) . . ?
O10W Na2 O10W 76.7(10) . 3_666 ?
O11W Na2 O10W 97.6(9) . 3_666 ?
O8W Na2 O10W 85.0(7) . 3_666 ?
O10W Na2 O9W 92.2(10) . . ?
O11W Na2 O9W 139.1(11) . . ?
O8W Na2 O9W 94.4(9) . . ?
O10W Na2 O9W 121.6(10) 3_666 . ?
O10W Na2 Na2 39.6(6) . 3_666 ?
O11W Na2 Na2 92.3(8) . 3_666 ?
O8W Na2 Na2 121.9(7) . 3_666 ?
O10W Na2 Na2 37.1(6) 3_666 3_666 ?
O9W Na2 Na2 111.6(8) . 3_666 ?
O10W Na2 Cs5 145.7(7) . 4_666 ?
O11W Na2 Cs5 98.0(7) . 4_666 ?
O8W Na2 Cs5 51.4(4) . 4_666 ?
O10W Na2 Cs5 135.6(7) 3_666 4_666 ?
O9W Na2 Cs5 63.0(7) . 4_666 ?
Na2 Na2 Cs5 168.7(6) 3_666 4_666 ?
O10W Na2 Cs1 74.2(6) . . ?
O11W Na2 Cs1 30.7(7) . . ?
O8W Na2 Cs1 119.4(5) . . ?
O10W Na2 Cs1 120.8(7) 3_666 . ?
O9W Na2 Cs1 109.9(8) . . ?
Na2 Na2 Cs1 99.6(4) 3_666 . ?
Cs5 Na2 Cs1 91.7(2) 4_666 . ?
Na1 O1W Cs5 152.9(5) . . ?
Na1 O3W Cs4 94.7(5) . 2_545 ?
Cs2 O5W Cs3 102.7(4) . . ?
Cs3 O6W Cs5 92.5(3) 2_655 2_655 ?
Cs3 O6W Cs1 92.3(3) 2_655 . ?
Cs5 O6W Cs1 94.6(3) 2_655 . ?
Cs3 O6W Cs4 172.7(4) 2_655 . ?
Cs5 O6W Cs4 94.8(3) 2_655 . ?
Cs1 O6W Cs4 87.9(3) . . ?
Cs2 O7W Cs3 177.0(4) 2_545 . ?
Na2 O8W Cs5 94.1(5) . 4_666 ?
Na2 O9W Cs5 81.1(8) . 4_666 ?
Na2 O10W Na2 103.3(10) . 3_666 ?
Na2 O10W Cs2 123.8(9) . . ?
Na2 O10W Cs2 131.8(8) 3_666 . ?
Na2 O11W Cs1 127.6(10) . . ?
Cs1 O12W Cs5 139.4(9) 2_655 3_665 ?
Cs5 O13W Cs1 165.8(13) 4_666 . ?

loop_
_geom_bond_atom_site_label_1
_geom_bond_atom_site_label_2
_geom_bond_distance
_geom_bond_site_symmetry_2
_geom_bond_publ_flag
Si1 O3SI 1.615(10) . ?
Si1 O1SI 1.627(10) . ?
Si1 O4SI 1.638(10) . ?
Si1 O2SI 1.640(10) . ?
W1 O1T 1.720(11) . ?
W1 O15 1.836(10) . ?
W1 O16 1.855(10) . ?
W1 O13 1.967(9) . ?
W1 O12 1.980(9) . ?
W1 O4SI 2.348(10) . ?
W2 O2T 1.725(10) . ?
W2 O24 1.859(9) . ?
W2 O12 1.895(10) . ?
W2 O28 1.915(10) . ?
W2 O23 1.933(10) . ?
W2 O4SI 2.352(9) . ?
W3 O3T 1.743(10) . ?
W3 O37 1.842(9) . ?
W3 O39 1.908(9) . ?
W3 O13 1.928(9) . ?
W3 O23 1.964(9) . ?
W3 O4SI 2.316(10) . ?
W4 O4T 1.743(10) . ?
W4 O1C1 1.823(10) . ?
W4 O48 1.927(10) . ?
W4 O6C1 1.935(10) . ?
W4 O24 1.998(10) . ?
W4 O3SI 2.332(9) . ?
W5 O5T 1.746(10) . ?
W5 O2C1 1.764(10) . ?
W5 O4C1 1.930(9) . ?
W5 O6C1 1.944(9) . ?
W5 O15 2.038(10) . ?
W5 O3SI 2.329(9) . ?
W6 O6T 1.724(10) . ?
W6 O3C2 1.809(10) . ?
W6 O4C1 1.920(9) . ?
W6 O67 1.939(10) . ?
W6 O16 2.017(10) . ?
W6 O1SI 2.308(9) . ?
W7 O7T 1.701(10) . ?
W7 O2C2 1.793(10) . ?
W7 O79 1.912(9) . ?
W7 O67 1.951(10) . ?
W7 O37 2.024(10) . ?
W7 O1SI 2.372(9) . ?
W8 O8T 1.730(10) . ?
W8 O810 1.862(10) . ?
W8 O48 1.902(10) . ?
W8 O28 1.922(10) . ?
W8 O89 1.946(10) . ?
W8 O2SI 2.334(9) . ?
W9 O9T 1.733(10) . ?
W9 O910 1.845(10) . ?
W9 O89 1.912(9) . ?
W9 O79 1.915(9) . ?
W9 O39 1.931(10) . ?
W9 O2SI 2.383(10) . ?
W10 O10T 1.749(10) . ?
W10 O1C2 1.784(9) . ?
W10 O3C1 1.786(10) . ?
W10 O810 2.083(10) . ?
W10 O910 2.107(9) . ?
W10 O2SI 2.395(10) . ?
Co1 O3C1 2.049(10) . ?
Co1 O4C2 2.068(10) 3_665 ?
Co1 O1C1 2.090(9) . ?
Co1 O4C2 2.092(10) . ?
Co1 O2C1 2.106(10) . ?
Co1 O3SI 2.269(10) . ?
Co2 O1C2 2.001(10) . ?
Co2 O4C2 2.040(10) . ?
Co2 O2C2 2.095(10) . ?
Co2 O5C2 2.113(11) . ?
Co2 O3C2 2.120(10) . ?
Co2 O1SI 2.265(10) . ?
Co2 Cs5 4.350(2) 3_665 ?
O13 Cs4 3.734(9) . ?
O15 Cs2 3.156(10) . ?
O16 Cs1 3.143(10) . ?
O24 Cs3 3.298(9) 2 ?
O28 Cs2 3.249(9) 2 ?
O37 Cs4 3.169(10) . ?
O39 Cs3 3.213(9) 1_565 ?
O79 Cs1 3.300(9) 2_655 ?
O1C2 Cs5 3.212(10) 3_665 ?
O2C1 Cs5 3.694(10) . ?
O3C1 Cs4 3.385(10) 4_575 ?
O4C1 Cs4 3.064(10) 2_645 ?
O4C2 Co1 2.068(10) 3_665 ?
O5C2 Cs5 3.377(11) 3_665 ?
O1T Cs2 3.229(10) . ?
O1T Cs1 3.278(10) . ?
O2T Cs3 2.979(9) 2 ?
O2T Cs2 3.360(10) 2 ?
O2T Cs5 3.502(10) 2 ?
O3T Na1 2.462(12) 2 ?
O3T Cs3 3.007(10) 1_565 ?
O3T Cs4 3.175(9) . ?
O4T Na1 2.336(11) . ?
O4T Cs3 3.463(10) 2 ?
O5T Cs2 3.010(11) . ?
O5T Cs5 3.308(11) . ?
O5T Cs4 3.438(10) 2_645 ?
O6T Cs3 3.101(10) 2_655 ?
O6T Cs1 3.176(10) . ?
O6T Cs4 3.473(10) 2_645 ?
O7T Cs2 3.141(10) 2_655 ?
O7T Cs1 3.341(10) 2_655 ?
O7T Cs4 3.751(10) . ?
O8T Cs2 3.083(11) 2 ?
O9T Cs1 3.146(9) 2_655 ?
O9T Cs3 3.335(10) 1_565 ?
O9T Cs5 3.380(10) 1_565 ?
O10T Cs4 3.010(10) 4_575 ?
O10T Cs5 3.174(10) 3_665 ?
O10T Cs1 3.287(10) 4_575 ?
Cs1 O9T 3.146(10) 2_645 ?
Cs1 O11W 3.21(3) . ?
Cs1 O12W 3.24(3) 2_645 ?
Cs1 O6W 3.285(11) . ?
Cs1 O10T 3.287(10) 4_676 ?
Cs1 O79 3.300(9) 2_645 ?
Cs1 O7T 3.341(10) 2_645 ?
Cs1 O13W 3.50(4) . ?
Cs2 O5W 3.062(12) . ?
Cs2 O8T 3.083(11) 2_545 ?
Cs2 O7T 3.141(10) 2_645 ?
Cs2 O7W 3.210(10) 2 ?
Cs2 O28 3.249(9) 2_545 ?
Cs2 O2T 3.360(10) 2_545 ?
Cs2 O10W 3.66(2) . ?
Cs3 O2T 2.979(9) 2_545 ?
Cs3 O3T 3.007(10) 1_545 ?
Cs3 O6T 3.101(10) 2_645 ?
Cs3 O5W 3.147(13) . ?
Cs3 O39 3.213(9) 1_545 ?
Cs3 O6W 3.234(11) 2_645 ?
Cs3 O7W 3.279(10) . ?
Cs3 O24 3.298(9) 2_545 ?
Cs3 O9T 3.335(10) 1_545 ?
Cs3 O4T 3.463(10) 2_545 ?
Cs4 O10T 3.010(10) 4_676 ?
Cs4 O4C1 3.064(10) 2_655 ?
Cs4 O3W 3.332(16) 2 ?
Cs4 O3C1 3.385(10) 4_676 ?
Cs4 O5T 3.438(10) 2_655 ?
Cs4 O6T 3.473(10) 2_655 ?
Cs4 O6W 3.474(11) . ?
Cs5 O13W 3.12(4) 4_565 ?
Cs5 O10T 3.175(10) 3_665 ?
Cs5 O1C2 3.212(10) 3_665 ?
Cs5 O8W 3.245(13) 4_565 ?
Cs5 O6W 3.249(11) 2_645 ?
Cs5 O5C2 3.377(11) 3_665 ?
Cs5 O9T 3.380(10) 1_545 ?
Cs5 O1W 3.465(11) . ?
Cs5 O2T 3.502(10) 2_545 ?
Cs5 O9W 3.73(3) 4_565 ?
Na1 O4W 2.328(14) . ?
Na1 O3W 2.331(17) . ?
Na1 O2W 2.451(14) . ?
Na1 O3T 2.462(12) 2_545 ?
Na1 O1W 2.482(12) . ?
Na1 Cs4 4.221(6) 2_545 ?
Na1 Cs3 4.358(6) 2 ?
Na2 O10W 2.30(3) . ?
Na2 O11W 2.33(3) . ?
Na2 O8W 2.350(18) . ?
Na2 O10W 2.43(3) 3_666 ?
Na2 O9W 2.46(3) . ?
Na2 Na2 3.71(2) 3_666 ?
Na2 Cs5 4.140(12) 4_666 ?
O3W Cs4 3.332(16) 2_545 ?
O6W Cs3 3.234(11) 2_655 ?
O6W Cs5 3.250(11) 2_655 ?
O7W Cs2 3.210(10) 2_545 ?
O8W Cs5 3.245(13) 4_666 ?
O9W Cs5 3.73(3) 4_666 ?
O10W Na2 2.43(3) 3_666 ?
O12W Cs1 3.24(3) 2_655 ?
O12W Cs5 3.76(3) 3_665 ?
O13W Cs5 3.12(4) 4_666 ?
